data_7220460
loop_
_publ_author_name
'Bing, Yingying'
'Yu, Meihui'
'ming, hu'

_publ_section_title
;
 Synthesis, structures, and properties of seven transition metal
 coordination polymers based on a long semirigid dicarboxylic acid ligand
;
_journal_name_full 'RSC Adv.'
_journal_paper_doi 10.1039/C5RA06012E
_journal_year 2015
_chemical_formula_sum 'C32 H22 Mn N2 O7'
_chemical_formula_weight 601.46
_chemical_name_systematic
; 
 ? 
;
_space_group_IT_number 4
_symmetry_cell_setting monoclinic
_symmetry_space_group_name_Hall 'P 2yb'
_symmetry_space_group_name_H-M 'P 1 21 1'
_atom_sites_solution_hydrogens geom
_atom_sites_solution_primary direct
_atom_sites_solution_secondary difmap
_audit_creation_method SHELXL-97
_audit_update_record
;
2015-03-12 deposited with the CCDC.
2015-05-13 downloaded from the CCDC.
;
_cell_angle_alpha 90.00
_cell_angle_beta 105.085(4)
_cell_angle_gamma 90.00
_cell_formula_units_Z 2
_cell_length_a 6.3847(12)
_cell_length_b 21.746(4)
_cell_length_c 10.1336(19)
_cell_measurement_temperature 296(2)
_cell_volume 1358.5(4)
_computing_structure_refinement 'SHELXL-97 (Sheldrick, 1997)'
_computing_structure_solution 'SHELXS-97 (Sheldrick, 1990)'
_diffrn_ambient_temperature 296(2)
_diffrn_measured_fraction_theta_full 0.998
_diffrn_measured_fraction_theta_max 0.998
_diffrn_radiation_monochromator graphite
_diffrn_radiation_source 'fine-focus sealed tube'
_diffrn_radiation_type MoK\a
_diffrn_radiation_wavelength 0.71073
_diffrn_reflns_av_R_equivalents 0.0353
_diffrn_reflns_av_sigmaI/netI 0.0509
_diffrn_reflns_limit_h_max 7
_diffrn_reflns_limit_h_min -7
_diffrn_reflns_limit_k_max 25
_diffrn_reflns_limit_k_min -15
_diffrn_reflns_limit_l_max 11
_diffrn_reflns_limit_l_min -12
_diffrn_reflns_number 7646
_diffrn_reflns_theta_full 25.02
_diffrn_reflns_theta_max 25.02
_diffrn_reflns_theta_min 1.87
_exptl_absorpt_coefficient_mu 0.540
_exptl_crystal_density_diffrn 1.470
_exptl_crystal_density_method 'not measured'
_exptl_crystal_description block
_exptl_crystal_F_000 618
_refine_diff_density_max 0.415
_refine_diff_density_min -0.419
_refine_diff_density_rms 0.062
_refine_ls_abs_structure_details 'Flack H D (1983), Acta Cryst. A39, 876-881'
_refine_ls_abs_structure_Flack 0.32(3)
_refine_ls_extinction_method none
_refine_ls_goodness_of_fit_ref 1.086
_refine_ls_hydrogen_treatment mixed
_refine_ls_matrix_type full
_refine_ls_number_parameters 384
_refine_ls_number_reflns 4798
_refine_ls_number_restraints 1
_refine_ls_restrained_S_all 1.085
_refine_ls_R_factor_all 0.0594
_refine_ls_R_factor_gt 0.0509
_refine_ls_shift/su_max 0.001
_refine_ls_shift/su_mean 0.000
_refine_ls_structure_factor_coef Fsqd
_refine_ls_weighting_details 'calc w=1/[\s^2^(Fo^2^)+(0.0940P)^2^+0.0231P] where P=(Fo^2^+2Fc^2^)/3'
_refine_ls_weighting_scheme calc
_refine_ls_wR_factor_gt 0.1385
_refine_ls_wR_factor_ref 0.1445
_reflns_number_gt 3075
_reflns_number_total 4798
_reflns_threshold_expression >2sigma(I)
_cod_data_source_file c5ra06012e2.cif
_cod_data_source_block 4
_cod_original_sg_symbol_H-M P21
_cod_database_code 7220460

loop_
_symmetry_equiv_pos_as_xyz
'x, y, z'
'-x, y+1/2, -z'

loop_
_atom_site_label
_atom_site_type_symbol
_atom_site_fract_x
_atom_site_fract_y
_atom_site_fract_z
_atom_site_U_iso_or_equiv
_atom_site_adp_type
_atom_site_occupancy
_atom_site_symmetry_multiplicity
_atom_site_calc_flag
_atom_site_refinement_flags
Mn1 Mn 0.50289(11) 0.19777(4) 0.78975(6) 0.0420(2) Uani 1 1 d .
C20 C 0.8931(8) 0.0644(3) 1.0071(5) 0.0397(11) Uani 1 1 d .
O32 O 0.5648(7) 0.1087(2) 0.8789(4) 0.0585(11) Uani 1 1 d .
C19 C 0.7680(8) 0.1109(3) 0.9086(5) 0.0405(11) Uani 1 1 d .
C29 C 0.7029(9) 0.3639(3) 1.0412(5) 0.0413(12) Uani 1 1 d .
O33 O 0.8608(6) 0.1516(2) 0.8595(4) 0.0605(11) Uani 1 1 d .
C10 C 0.2906(8) 0.1927(3) 0.4738(4) 0.0453(12) Uani 1 1 d .
N1 N 0.2560(7) 0.1688(2) 0.5906(4) 0.0469(11) Uani 1 1 d .
C32 C 0.9514(10) 0.4489(3) 1.2155(5) 0.0543(15) Uani 1 1 d .
C25 C 1.1181(9) 0.0660(3) 1.0499(5) 0.0484(13) Uani 1 1 d .
H15 H 1.1951 0.0950 1.0140 0.058 Uiso 1 1 calc R
C15 C 0.4782(10) 0.2315(3) 0.4878(5) 0.0509(14) Uani 1 1 d .
C33 C 0.7299(10) 0.4562(3) 1.1742(6) 0.0591(16) Uani 1 1 d .
H23 H 0.6624 0.4892 1.2044 0.071 Uiso 1 1 calc R
C30 C 0.9228(10) 0.3576(3) 1.0813(6) 0.0570(15) Uani 1 1 d .
H26 H 0.9884 0.3250 1.0481 0.068 Uiso 1 1 calc R
O34 O 0.6543(7) 0.2708(2) 0.9159(5) 0.0676(13) Uani 1 1 d .
O36 O 0.2328(7) 0.2136(2) 0.8734(5) 0.0692(14) Uani 1 1 d .
H36 H 0.1645 0.1815 0.8715 0.104 Uiso 1 1 calc R
C24 C 1.2269(9) 0.0240(3) 1.1467(6) 0.0546(14) Uani 1 1 d .
H16 H 1.3772 0.0254 1.1787 0.066 Uiso 1 1 calc R
N2 N 0.6065(7) 0.2417(2) 0.6163(4) 0.0470(11) Uani 1 1 d .
C34 C 0.6113(9) 0.4128(3) 1.0864(6) 0.0518(14) Uani 1 1 d .
H22 H 0.4616 0.4175 1.0571 0.062 Uiso 1 1 calc R
C21 C 0.7818(9) 0.0203(3) 1.0568(6) 0.0528(15) Uani 1 1 d .
H19 H 0.6312 0.0191 1.0267 0.063 Uiso 1 1 calc R
C22 C 0.8905(11) -0.0234(3) 1.1523(7) 0.0666(18) Uani 1 1 d .
H18 H 0.8146 -0.0537 1.1852 0.080 Uiso 1 1 calc R
C23 C 1.1096(10) -0.0199(3) 1.1949(6) 0.0527(15) Uani 1 1 d .
C28 C 0.5604(9) 0.3174(3) 0.9476(6) 0.0483(13) Uani 1 1 d .
C9 C -0.0305(13) 0.1459(4) 0.3381(7) 0.0730(19) Uani 1 1 d .
H3 H -0.1282 0.1382 0.2541 0.088 Uiso 1 1 calc R
C11 C 0.1513(11) 0.1819(3) 0.3447(5) 0.0621(17) Uani 1 1 d .
C31 C 1.0509(10) 0.3997(4) 1.1718(8) 0.0646(18) Uani 1 1 d .
H25 H 1.2004 0.3945 1.2017 0.077 Uiso 1 1 calc R
C7 C 0.0819(10) 0.1348(3) 0.5803(6) 0.0570(15) Uani 1 1 d .
H7 H 0.0553 0.1186 0.6593 0.068 Uiso 1 1 calc R
C17 C 0.8397(15) 0.3013(5) 0.5175(11) 0.098(3) Uani 1 1 d .
H17 H 0.9648 0.3249 0.5302 0.118 Uiso 1 1 calc R
C8 C -0.0659(12) 0.1221(4) 0.4530(7) 0.0735(19) Uani 1 1 d .
H2 H -0.1867 0.0975 0.4486 0.088 Uiso 1 1 calc R
C14 C 0.5263(13) 0.2560(4) 0.3695(7) 0.074(2) Uani 1 1 d .
C13 C 0.3789(17) 0.2441(5) 0.2405(6) 0.095(3) Uani 1 1 d .
H8 H 0.4058 0.2610 0.1623 0.114 Uiso 1 1 calc R
C12 C 0.2010(16) 0.2088(5) 0.2285(6) 0.091(3) Uani 1 1 d .
H9 H 0.1087 0.2019 0.1423 0.109 Uiso 1 1 calc R
C18 C 0.7831(10) 0.2762(4) 0.6299(7) 0.0701(19) Uani 1 1 d .
H12 H 0.8712 0.2839 0.7170 0.084 Uiso 1 1 calc R
C16 C 0.7133(17) 0.2914(5) 0.3905(9) 0.098(3) Uani 1 1 d .
H10 H 0.7515 0.3085 0.3159 0.117 Uiso 1 1 calc R
O38 O 1.0680(8) 0.4945(2) 1.2972(5) 0.0810(16) Uani 1 1 d .
O35 O 0.3622(8) 0.3265(2) 0.9119(6) 0.0878(17) Uani 1 1 d .
C35 C 1.2505(11) 0.4775(3) 1.4015(6) 0.0578(16) Uani 1 1 d .
C26 C 1.3957(10) -0.0484(3) 1.3892(5) 0.0527(14) Uani 1 1 d .
O37 O 1.2105(9) -0.0660(2) 1.2865(5) 0.0799(15) Uani 1 1 d .
C36 C 1.4332(11) 0.5120(3) 1.4175(6) 0.0609(16) Uani 1 1 d .
H36A H 1.4370 0.5442 1.3578 0.073 Uiso 1 1 calc R
C27 C 1.3847(11) -0.0014(4) 1.4752(7) 0.0696(18) Uani 1 1 d .
H27 H 1.2581 0.0215 1.4632 0.084 Uiso 1 1 calc R
C6 C 1.5757(13) -0.0824(4) 1.4038(7) 0.075(2) Uani 1 1 d .
H6 H 1.5791 -0.1145 1.3437 0.089 Uiso 1 1 calc R
C37 C 1.2414(12) 0.4310(4) 1.4890(8) 0.081(2) Uani 1 1 d .
H37 H 1.1148 0.4082 1.4781 0.097 Uiso 1 1 calc R
H1 H 0.096(14) 0.211(5) 0.880(9) 0.11(3) Uiso 1 1 d .

loop_
_atom_site_aniso_label
_atom_site_aniso_U_11
_atom_site_aniso_U_22
_atom_site_aniso_U_33
_atom_site_aniso_U_23
_atom_site_aniso_U_13
_atom_site_aniso_U_12
Mn1 0.0453(4) 0.0435(4) 0.0367(3) 0.0030(4) 0.0096(3) -0.0017(4)
C20 0.042(3) 0.045(3) 0.032(2) -0.003(2) 0.009(2) 0.002(2)
O32 0.044(2) 0.052(3) 0.071(3) 0.016(2) -0.0003(19) -0.001(2)
C19 0.038(3) 0.047(3) 0.035(2) 0.000(2) 0.007(2) 0.002(2)
C29 0.041(3) 0.047(3) 0.033(2) 0.004(2) 0.004(2) -0.007(2)
O33 0.046(2) 0.064(3) 0.070(2) 0.024(2) 0.0112(19) 0.002(2)
C10 0.062(3) 0.043(3) 0.033(2) 0.002(3) 0.016(2) 0.012(3)
N1 0.057(3) 0.051(3) 0.036(2) -0.0012(19) 0.018(2) -0.002(2)
C32 0.063(4) 0.047(3) 0.044(3) -0.004(3) -0.002(3) -0.004(3)
C25 0.044(3) 0.063(4) 0.041(3) 0.009(3) 0.014(2) 0.001(3)
C15 0.070(4) 0.047(3) 0.039(3) 0.008(2) 0.021(3) 0.009(3)
C33 0.060(4) 0.056(4) 0.057(3) -0.008(3) 0.006(3) 0.009(3)
C30 0.049(3) 0.062(4) 0.060(3) -0.018(3) 0.014(3) -0.005(3)
O34 0.063(3) 0.068(3) 0.075(3) -0.026(3) 0.022(2) -0.014(3)
O36 0.054(2) 0.081(4) 0.080(3) -0.016(2) 0.031(2) -0.012(2)
C24 0.037(3) 0.067(4) 0.055(3) 0.006(3) 0.004(2) 0.001(3)
N2 0.039(2) 0.050(3) 0.051(2) 0.012(2) 0.0091(19) -0.003(2)
C34 0.040(3) 0.055(4) 0.055(3) -0.002(3) 0.003(2) 0.004(3)
C21 0.034(3) 0.058(4) 0.059(3) 0.011(3) -0.001(3) -0.008(3)
C22 0.064(4) 0.061(4) 0.063(4) 0.019(3) -0.004(3) -0.020(3)
C23 0.047(3) 0.056(4) 0.045(3) 0.005(3) -0.007(3) 0.004(3)
C28 0.047(3) 0.047(3) 0.046(3) 0.003(2) 0.004(2) -0.004(3)
C9 0.081(5) 0.073(5) 0.054(3) -0.017(3) -0.002(3) -0.002(4)
C11 0.074(4) 0.069(5) 0.043(3) -0.005(3) 0.013(3) 0.008(3)
C31 0.036(3) 0.070(5) 0.078(4) -0.006(4) -0.004(3) -0.006(3)
C7 0.064(4) 0.063(4) 0.047(3) -0.006(3) 0.018(3) -0.012(3)
C17 0.094(6) 0.088(6) 0.125(7) 0.034(6) 0.050(6) -0.021(5)
C8 0.077(5) 0.077(5) 0.065(4) -0.019(4) 0.016(3) -0.014(4)
C14 0.104(6) 0.068(4) 0.063(4) 0.023(3) 0.043(4) 0.003(4)
C13 0.148(8) 0.107(7) 0.040(3) 0.019(4) 0.040(4) -0.005(7)
C12 0.135(7) 0.099(7) 0.035(3) 0.007(4) 0.013(3) -0.013(6)
C18 0.051(4) 0.077(5) 0.081(4) 0.020(4) 0.015(3) -0.013(3)
C16 0.125(7) 0.094(7) 0.086(6) 0.027(5) 0.049(6) -0.014(6)
O38 0.077(3) 0.054(3) 0.081(3) -0.003(2) -0.034(3) -0.004(3)
O35 0.057(3) 0.055(3) 0.125(4) -0.010(3) -0.024(3) -0.002(2)
C35 0.062(4) 0.050(4) 0.049(3) -0.003(3) -0.009(3) -0.009(3)
C26 0.052(3) 0.051(3) 0.046(3) 0.010(3) -0.005(2) 0.007(3)
O37 0.082(3) 0.054(3) 0.076(3) 0.017(2) -0.030(3) -0.001(2)
C36 0.070(4) 0.060(4) 0.048(3) 0.001(3) 0.006(3) -0.011(3)
C27 0.060(4) 0.078(5) 0.066(4) 0.000(4) 0.007(3) 0.020(4)
C6 0.091(5) 0.065(5) 0.055(3) -0.014(3) -0.003(3) 0.025(4)
C37 0.065(4) 0.074(5) 0.087(5) 0.016(4) -0.010(4) -0.035(4)

loop_
_atom_type_symbol
_atom_type_description
_atom_type_scat_dispersion_real
_atom_type_scat_dispersion_imag
_atom_type_scat_source
C C 0.0033 0.0016 'International Tables Vol C Tables 4.2.6.8 and 6.1.1.4'
H H 0.0000 0.0000 'International Tables Vol C Tables 4.2.6.8 and 6.1.1.4'
N N 0.0061 0.0033 'International Tables Vol C Tables 4.2.6.8 and 6.1.1.4'
O O 0.0106 0.0060 'International Tables Vol C Tables 4.2.6.8 and 6.1.1.4'
Mn Mn 0.3368 0.7283 'International Tables Vol C Tables 4.2.6.8 and 6.1.1.4'

loop_
_geom_angle_atom_site_label_1
_geom_angle_atom_site_label_2
_geom_angle_atom_site_label_3
_geom_angle
_geom_angle_site_symmetry_3
O34 Mn1 O32 114.98(19) .
O34 Mn1 O36 85.89(18) .
O32 Mn1 O36 93.3(2) .
O34 Mn1 N2 88.44(18) .
O32 Mn1 N2 131.17(18) .
O36 Mn1 N2 132.40(19) .
O34 Mn1 N1 147.0(2) .
O32 Mn1 N1 97.57(17) .
O36 Mn1 N1 87.28(17) .
N2 Mn1 N1 72.80(15) .
O34 Mn1 O33 83.48(18) .
O32 Mn1 O33 56.21(15) .
O36 Mn1 O33 138.30(17) .
N2 Mn1 O33 87.52(15) .
N1 Mn1 O33 121.34(17) .
C21 C20 C25 119.9(5) .
C21 C20 C19 118.8(5) .
C25 C20 C19 121.3(5) .
C19 O32 Mn1 97.6(3) .
O33 C19 O32 120.3(5) .
O33 C19 C20 121.5(5) .
O32 C19 C20 118.2(5) .
C34 C29 C30 118.8(5) .
C34 C29 C28 119.7(5) .
C30 C29 C28 121.5(5) .
C19 O33 Mn1 84.2(3) .
N1 C10 C11 122.8(5) .
N1 C10 C15 117.2(4) .
C11 C10 C15 120.0(5) .
C7 N1 C10 118.1(5) .
C7 N1 Mn1 126.5(4) .
C10 N1 Mn1 115.3(4) .
C33 C32 C31 121.1(6) .
C33 C32 O38 116.8(6) .
C31 C32 O38 122.0(6) .
C24 C25 C20 119.4(5) .
N2 C15 C14 122.5(6) .
N2 C15 C10 117.8(4) .
C14 C15 C10 119.6(5) .
C32 C33 C34 117.8(6) .
C29 C30 C31 120.6(6) .
C28 O34 Mn1 125.9(4) .
C23 C24 C25 119.2(5) .
C18 N2 C15 118.2(5) .
C18 N2 Mn1 124.9(4) .
C15 N2 Mn1 116.9(4) .
C29 C34 C33 122.9(5) .
C20 C21 C22 121.2(5) .
C23 C22 C21 117.8(6) .
C22 C23 C24 122.5(5) .
C22 C23 O37 115.3(6) .
C24 C23 O37 122.1(5) .
O35 C28 O34 124.9(6) .
O35 C28 C29 118.5(6) .
O34 C28 C29 116.6(5) .
C8 C9 C11 120.1(6) .
C9 C11 C10 117.5(6) .
C9 C11 C12 123.8(6) .
C10 C11 C12 118.8(6) .
C32 C31 C30 118.7(6) .
N1 C7 C8 122.1(6) .
C16 C17 C18 120.0(8) .
C9 C8 C7 119.5(7) .
C16 C14 C15 116.5(7) .
C16 C14 C13 125.3(7) .
C15 C14 C13 118.2(7) .
C12 C13 C14 121.8(6) .
C13 C12 C11 121.5(6) .
N2 C18 C17 122.0(7) .
C17 C16 C14 120.8(7) .
C32 O38 C35 118.4(5) .
C37 C35 C36 121.0(6) .
C37 C35 O38 121.4(6) .
C36 C35 O38 117.5(6) .
C6 C26 C27 122.0(6) .
C6 C26 O37 117.5(6) .
C27 C26 O37 120.4(6) .
C26 O37 C23 116.5(5) .
C35 C36 C27 119.4(7) 2_858
C26 C27 C36 119.0(6) 2_848
C26 C6 C37 119.1(6) 2_848
C35 C37 C6 119.5(6) 2_858

loop_
_geom_bond_atom_site_label_1
_geom_bond_atom_site_label_2
_geom_bond_distance
_geom_bond_site_symmetry_2
Mn1 O34 2.109(4) .
Mn1 O32 2.130(4) .
Mn1 O36 2.138(4) .
Mn1 N2 2.246(4) .
Mn1 N1 2.302(4) .
Mn1 O33 2.426(4) .
C20 C21 1.365(8) .
C20 C25 1.389(7) .
C20 C19 1.499(7) .
O32 C19 1.254(6) .
C19 O33 1.239(7) .
C29 C34 1.350(8) .
C29 C30 1.363(8) .
C29 C28 1.517(8) .
C10 N1 1.362(6) .
C10 C11 1.397(7) .
C10 C15 1.442(8) .
N1 C7 1.315(8) .
C32 C33 1.375(9) .
C32 C31 1.375(10) .
C32 O38 1.379(8) .
C25 C24 1.388(8) .
C15 N2 1.363(7) .
C15 C14 1.417(8) .
C33 C34 1.379(9) .
C30 C31 1.400(9) .
O34 C28 1.261(8) .
C24 C23 1.377(9) .
N2 C18 1.332(8) .
C21 C22 1.403(9) .
C22 C23 1.355(9) .
C23 O37 1.405(7) .
C28 O35 1.239(7) .
C9 C8 1.346(11) .
C9 C11 1.387(11) .
C11 C12 1.422(10) .
C7 C8 1.414(9) .
C17 C16 1.347(12) .
C17 C18 1.392(11) .
C14 C16 1.390(12) .
C14 C13 1.422(12) .
C13 C12 1.350(12) .
O38 C35 1.404(7) .
C35 C37 1.355(10) .
C35 C36 1.361(9) .
C26 C6 1.342(9) .
C26 C27 1.356(10) .
C26 O37 1.409(7) .
C36 C27 1.400(9) 2_858
C27 C36 1.400(9) 2_848
C6 C37 1.403(10) 2_848
C37 C6 1.403(10) 2_858
